data_4101597
loop_
_publ_author_name
'Liang, Yong'
'Jiao, Lei'
'Zhang, Shiwei'
'Yu, Zhi-Xiang'
'Xu, Jiaxi'

_publ_section_title
;
 New Insights into the Torquoselectivity of the Staudinger Reaction
;
_journal_issue 4
_journal_name_full 'JOURNAL OF THE AMERICAN CHEMICAL SOCIETY'
_journal_page_first 1542
_journal_page_last 1549
_journal_paper_doi 10.1021/ja808046e
_journal_volume 131
_journal_year 2009
_chemical_formula_sum 'C18 H14 Cl N O3'
_chemical_formula_weight 327.75
_chemical_name_systematic
; 
 ? 
;
_space_group_IT_number 14
_symmetry_cell_setting monoclinic
_symmetry_space_group_name_Hall '-P 2yn'
_symmetry_space_group_name_H-M 'P 1 21/n 1'
_atom_sites_solution_hydrogens geom
_atom_sites_solution_primary direct
_atom_sites_solution_secondary difmap
_audit_creation_method SHELXL-97
_cell_angle_alpha 90.00
_cell_angle_beta 94.53(3)
_cell_angle_gamma 90.00
_cell_formula_units_Z 8
_cell_length_a 9.4768(19)
_cell_length_b 10.580(2)
_cell_length_c 31.161(6)
_cell_measurement_reflns_used 11889
_cell_measurement_temperature 293(2)
_cell_measurement_theta_max 25.03
_cell_measurement_theta_min 2.03
_cell_volume 3114.6(11)
_computing_cell_refinement Rapid-AUTO
_computing_data_collection 'Rapid-AUTO (Rigaku,2000)'
_computing_data_reduction 'CrystalStructure (Rigaku/MSC,2000)'
_computing_molecular_graphics 'Siemens SHELXTL V4.2,(Sheldrick,1990)'
_computing_publication_material SHELXL-97,(Sheldrick,1997)
_computing_structure_refinement SHELXL-97,(Sheldrick,1997)
_computing_structure_solution SHELXS-97,(Sheldrick,1997)
_diffrn_ambient_temperature 293(2)
_diffrn_detector_area_resol_mean 10.00
_diffrn_measured_fraction_theta_full 0.945
_diffrn_measured_fraction_theta_max 0.945
_diffrn_measurement_device_type 'Rigaku RAXIS RAPID IP'
_diffrn_measurement_method \W
_diffrn_radiation_monochromator graphite
_diffrn_radiation_source 'fine-focus sealed tube'
_diffrn_radiation_type MoK\a
_diffrn_radiation_wavelength 0.71073
_diffrn_reflns_av_R_equivalents 0.0653
_diffrn_reflns_av_sigmaI/netI 0.0987
_diffrn_reflns_limit_h_max 11
_diffrn_reflns_limit_h_min -11
_diffrn_reflns_limit_k_max 12
_diffrn_reflns_limit_k_min -12
_diffrn_reflns_limit_l_max 36
_diffrn_reflns_limit_l_min -37
_diffrn_reflns_number 11889
_diffrn_reflns_theta_full 25.03
_diffrn_reflns_theta_max 25.03
_diffrn_reflns_theta_min 2.03
_diffrn_standards_decay_% 0
_diffrn_standards_interval_count 0
_diffrn_standards_interval_time 0
_diffrn_standards_number 0
_exptl_absorpt_coefficient_mu 0.260
_exptl_absorpt_correction_T_max 0.969
_exptl_absorpt_correction_T_min 0.878
_exptl_absorpt_correction_type empirical
_exptl_absorpt_process_details
; 
                                  HIGASHI, T. (1995). Abscor-Empirical
                                  Absorption Correction based on Fourier
                                  Series Approximation.
                                  Rigaku Corporation,Tokyo,Japan.
;
_exptl_crystal_colour colourless
_exptl_crystal_density_diffrn 1.398
_exptl_crystal_density_method 'not measured'
_exptl_crystal_description block
_exptl_crystal_F_000 1360
_exptl_crystal_size_max 0.50
_exptl_crystal_size_mid 0.30
_exptl_crystal_size_min 0.12
_refine_diff_density_max 0.291
_refine_diff_density_min -0.252
_refine_diff_density_rms 0.055
_refine_ls_extinction_coef 0.0034(5)
_refine_ls_extinction_expression Fc^*^=kFc[1+0.001xFc^2^\l^3^/sin(2\q)]^-1/4^
_refine_ls_extinction_method SHELXL
_refine_ls_goodness_of_fit_ref 1.010
_refine_ls_hydrogen_treatment constr
_refine_ls_matrix_type full
_refine_ls_number_parameters 416
_refine_ls_number_reflns 5201
_refine_ls_number_restraints 0
_refine_ls_restrained_S_all 1.010
_refine_ls_R_factor_all 0.1299
_refine_ls_R_factor_gt 0.0569
_refine_ls_shift/su_max 0.000
_refine_ls_shift/su_mean 0.000
_refine_ls_structure_factor_coef Fsqd
_refine_ls_weighting_details 'calc w=1/[\s^2^(Fo^2^)+(0.0450P)^2^+0.0000P] where P=(Fo^2^+2Fc^2^)/3'
_refine_ls_weighting_scheme calc
_refine_ls_wR_factor_gt 0.1172
_refine_ls_wR_factor_ref 0.1313
_reflns_number_gt 2304
_reflns_number_total 5201
_reflns_threshold_expression >2sigma(I)
_cod_data_source_file reformated.cif
_cod_data_source_block a
_cod_original_sg_symbol_H-M P2(1)/n
_cod_database_code 4101597

loop_
_symmetry_equiv_pos_as_xyz
'x, y, z'
'-x+1/2, y+1/2, -z+1/2'
'-x, -y, -z'
'x-1/2, -y-1/2, z-1/2'

loop_
_atom_site_label
_atom_site_type_symbol
_atom_site_fract_x
_atom_site_fract_y
_atom_site_fract_z
_atom_site_U_iso_or_equiv
_atom_site_adp_type
_atom_site_occupancy
_atom_site_symmetry_multiplicity
_atom_site_calc_flag
_atom_site_refinement_flags
_atom_site_disorder_assembly
_atom_site_disorder_group
Cl1 Cl 0.17561(11) 0.23719(12) 0.03334(4) 0.0717(4) Uani 1 1 d . . .
Cl2 Cl 0.17325(13) 0.11769(14) 0.23506(4) 0.0918(5) Uani 1 1 d . . .
O1 O 0.5002(3) 0.4036(3) 0.19228(9) 0.0592(8) Uani 1 1 d . . .
O2 O 0.9343(3) 0.4438(3) 0.16807(9) 0.0678(9) Uani 1 1 d . . .
O3 O 0.8432(3) 0.3634(3) 0.07161(9) 0.0634(8) Uani 1 1 d . . .
O4 O 0.6261(3) -0.1322(3) 0.14712(9) 0.0613(8) Uani 1 1 d . . .
O5 O 0.4560(3) -0.2692(3) 0.02362(10) 0.0802(10) Uani 1 1 d . . .
O6 O 0.1559(3) -0.1793(3) 0.05544(9) 0.0674(9) Uani 1 1 d . . .
N1 N 0.7404(3) 0.3052(3) 0.16195(10) 0.0493(9) Uani 1 1 d . . .
N2 N 0.4762(3) -0.0926(3) 0.06931(10) 0.0502(9) Uani 1 1 d . . .
C1 C 0.8322(4) 0.3941(4) 0.14913(13) 0.0518(11) Uani 1 1 d . . .
C2 C 0.7582(4) 0.4024(4) 0.10400(12) 0.0461(10) Uani 1 1 d . . .
C3 C 0.6587(4) 0.2935(4) 0.11998(12) 0.0446(10) Uani 1 1 d . . .
H3 H 0.6801 0.2130 0.1064 0.053 Uiso 1 1 calc R . .
C4 C 0.5012(4) 0.3108(3) 0.11998(12) 0.0416(10) Uani 1 1 d . . .
C5 C 0.4313(4) 0.3597(4) 0.15403(13) 0.0461(10) Uani 1 1 d . . .
C6 C 0.2846(4) 0.3718(4) 0.15028(14) 0.0552(11) Uani 1 1 d . . .
H6 H 0.2392 0.4048 0.1732 0.066 Uiso 1 1 calc R . .
C7 C 0.2059(4) 0.3359(4) 0.11354(15) 0.0556(12) Uani 1 1 d . . .
H7 H 0.1078 0.3437 0.1116 0.067 Uiso 1 1 calc R . .
C8 C 0.2735(4) 0.2884(4) 0.07977(12) 0.0466(10) Uani 1 1 d . . .
C9 C 0.4200(4) 0.2756(3) 0.08291(13) 0.0448(10) Uani 1 1 d . . .
H9 H 0.4644 0.2428 0.0598 0.054 Uiso 1 1 calc R . .
C10 C 0.7039(4) 0.2697(4) 0.20360(12) 0.0480(10) Uani 1 1 d . . .
C11 C 0.7874(5) 0.1908(4) 0.23007(14) 0.0569(11) Uani 1 1 d . . .
H11 H 0.8683 0.1547 0.2202 0.068 Uiso 1 1 calc R . .
C12 C 0.7507(5) 0.1649(4) 0.27172(15) 0.0694(14) Uani 1 1 d . . .
H12 H 0.8077 0.1124 0.2897 0.083 Uiso 1 1 calc R . .
C13 C 0.6305(6) 0.2168(5) 0.28609(15) 0.0721(14) Uani 1 1 d . . .
H13 H 0.6066 0.1998 0.3139 0.087 Uiso 1 1 calc R . .
C14 C 0.5455(5) 0.2935(4) 0.25982(13) 0.0638(13) Uani 1 1 d . . .
H14 H 0.4645 0.3290 0.2698 0.077 Uiso 1 1 calc R . .
C15 C 0.5806(5) 0.3183(4) 0.21809(13) 0.0493(10) Uani 1 1 d . . .
C16 C 0.6926(5) 0.5251(4) 0.08997(13) 0.0617(12) Uani 1 1 d . . .
H16A H 0.7519 0.5961 0.0995 0.074 Uiso 1 1 calc R . .
H16B H 0.5996 0.5353 0.1004 0.074 Uiso 1 1 calc R . .
C17 C 0.6839(5) 0.5108(5) 0.04166(15) 0.0871(16) Uani 1 1 d . . .
H17A H 0.5976 0.4674 0.0314 0.104 Uiso 1 1 calc R . .
H17B H 0.6861 0.5928 0.0277 0.104 Uiso 1 1 calc R . .
C18 C 0.8082(5) 0.4362(5) 0.03303(14) 0.0733(14) Uani 1 1 d . . .
H18A H 0.7871 0.3809 0.0086 0.088 Uiso 1 1 calc R . .
H18B H 0.8863 0.4910 0.0270 0.088 Uiso 1 1 calc R . .
C19 C 0.4170(4) -0.1995(4) 0.05095(15) 0.0553(11) Uani 1 1 d . . .
C20 C 0.2901(4) -0.1907(4) 0.07880(13) 0.0494(11) Uani 1 1 d . . .
C21 C 0.3565(4) -0.0613(4) 0.09511(12) 0.0474(10) Uani 1 1 d . . .
H21 H 0.3021 0.0094 0.0820 0.057 Uiso 1 1 calc R . .
C22 C 0.3878(4) -0.0386(4) 0.14237(12) 0.0456(10) Uani 1 1 d . . .
C23 C 0.5136(4) -0.0733(4) 0.16622(13) 0.0521(11) Uani 1 1 d . . .
C24 C 0.5289(5) -0.0568(4) 0.21005(13) 0.0572(12) Uani 1 1 d . . .
H24 H 0.6120 -0.0828 0.2254 0.069 Uiso 1 1 calc R . .
C25 C 0.4224(4) -0.0019(4) 0.23193(13) 0.0582(12) Uani 1 1 d . . .
H25 H 0.4321 0.0071 0.2617 0.070 Uiso 1 1 calc R . .
C26 C 0.3028(4) 0.0387(4) 0.20843(14) 0.0559(12) Uani 1 1 d . . .
C27 C 0.2845(4) 0.0206(4) 0.16455(14) 0.0556(12) Uani 1 1 d . . .
H27 H 0.2016 0.0484 0.1495 0.067 Uiso 1 1 calc R . .
C28 C 0.6192(4) -0.0506(4) 0.07469(13) 0.0501(11) Uani 1 1 d . . .
C29 C 0.6881(4) -0.0653(4) 0.11498(14) 0.0515(11) Uani 1 1 d . . .
C30 C 0.8264(4) -0.0233(4) 0.12306(15) 0.0617(12) Uani 1 1 d . . .
H30 H 0.8735 -0.0319 0.1502 0.074 Uiso 1 1 calc R . .
C31 C 0.8928(5) 0.0321(4) 0.08945(15) 0.0681(13) Uani 1 1 d . . .
H31 H 0.9853 0.0609 0.0945 0.082 Uiso 1 1 calc R . .
C32 C 0.8256(5) 0.0449(4) 0.04951(16) 0.0624(12) Uani 1 1 d . . .
H32 H 0.8727 0.0808 0.0274 0.075 Uiso 1 1 calc R . .
C33 C 0.6882(4) 0.0047(4) 0.04181(13) 0.0574(12) Uani 1 1 d . . .
H33 H 0.6414 0.0145 0.0146 0.069 Uiso 1 1 calc R . .
C34 C 0.2811(4) -0.2979(4) 0.11045(14) 0.0681(13) Uani 1 1 d . . .
H34A H 0.3125 -0.3770 0.0987 0.082 Uiso 1 1 calc R . .
H34B H 0.3363 -0.2804 0.1373 0.082 Uiso 1 1 calc R . .
C35 C 0.1247(6) -0.3000(5) 0.11630(19) 0.0988(18) Uani 1 1 d . . .
H35A H 0.0947 -0.3830 0.1252 0.119 Uiso 1 1 calc R . .
H35B H 0.1003 -0.2381 0.1374 0.119 Uiso 1 1 calc R . .
C36 C 0.0600(5) -0.2676(5) 0.07274(17) 0.0832(16) Uani 1 1 d . . .
H36A H 0.0498 -0.3425 0.0548 0.100 Uiso 1 1 calc R . .
H36B H -0.0325 -0.2296 0.0745 0.100 Uiso 1 1 calc R . .

loop_
_atom_site_aniso_label
_atom_site_aniso_U_11
_atom_site_aniso_U_22
_atom_site_aniso_U_33
_atom_site_aniso_U_23
_atom_site_aniso_U_13
_atom_site_aniso_U_12
Cl1 0.0441(7) 0.0947(10) 0.0745(8) 0.0072(7) -0.0053(6) -0.0112(6)
Cl2 0.0647(8) 0.1245(12) 0.0895(10) -0.0180(9) 0.0279(7) 0.0055(8)
O1 0.0593(19) 0.0572(19) 0.0613(19) -0.0106(16) 0.0076(16) 0.0098(16)
O2 0.0425(18) 0.098(3) 0.0629(19) -0.0181(17) 0.0059(15) -0.0167(17)
O3 0.0484(17) 0.084(2) 0.0612(19) -0.0054(17) 0.0241(15) 0.0027(16)
O4 0.0567(19) 0.0604(19) 0.0677(19) 0.0165(17) 0.0093(16) 0.0173(16)
O5 0.067(2) 0.079(3) 0.097(2) -0.027(2) 0.017(2) -0.0110(19)
O6 0.0429(18) 0.085(2) 0.073(2) -0.0006(17) -0.0046(16) -0.0139(17)
N1 0.0366(19) 0.060(2) 0.051(2) 0.0045(18) 0.0032(17) -0.0055(18)
N2 0.043(2) 0.050(2) 0.058(2) -0.0017(18) 0.0032(17) -0.0115(18)
C1 0.042(3) 0.059(3) 0.055(3) -0.010(2) 0.008(2) 0.006(2)
C2 0.036(2) 0.057(3) 0.047(3) -0.007(2) 0.014(2) -0.002(2)
C3 0.037(2) 0.043(2) 0.054(3) -0.004(2) 0.006(2) -0.0009(19)
C4 0.030(2) 0.043(2) 0.052(2) -0.002(2) 0.007(2) 0.0040(19)
C5 0.040(2) 0.043(3) 0.056(3) -0.003(2) 0.007(2) 0.001(2)
C6 0.047(3) 0.054(3) 0.068(3) 0.005(2) 0.024(2) 0.017(2)
C7 0.030(2) 0.062(3) 0.076(3) 0.011(3) 0.012(2) 0.008(2)
C8 0.036(2) 0.052(3) 0.053(2) 0.007(2) 0.005(2) -0.006(2)
C9 0.033(2) 0.044(3) 0.060(3) 0.003(2) 0.015(2) -0.0010(19)
C10 0.046(3) 0.050(3) 0.049(3) 0.001(2) 0.004(2) -0.007(2)
C11 0.056(3) 0.055(3) 0.058(3) 0.003(2) -0.003(2) -0.004(2)
C12 0.079(4) 0.058(3) 0.068(3) 0.016(3) -0.014(3) -0.008(3)
C13 0.095(4) 0.063(3) 0.058(3) 0.009(3) 0.007(3) -0.013(3)
C14 0.078(3) 0.060(3) 0.055(3) -0.004(2) 0.018(3) -0.008(3)
C15 0.056(3) 0.037(2) 0.054(3) 0.002(2) -0.001(2) -0.003(2)
C16 0.059(3) 0.049(3) 0.079(3) 0.009(2) 0.016(2) -0.005(2)
C17 0.076(4) 0.102(4) 0.083(4) 0.028(3) 0.007(3) -0.001(3)
C18 0.060(3) 0.096(4) 0.064(3) 0.006(3) 0.007(3) -0.016(3)
C19 0.045(3) 0.054(3) 0.066(3) -0.001(3) 0.002(2) -0.008(2)
C20 0.042(3) 0.049(3) 0.057(3) 0.003(2) -0.004(2) -0.004(2)
C21 0.044(2) 0.043(3) 0.055(3) 0.001(2) 0.003(2) -0.003(2)
C22 0.044(3) 0.042(2) 0.051(3) 0.005(2) -0.001(2) -0.001(2)
C23 0.053(3) 0.049(3) 0.054(3) 0.009(2) 0.002(2) 0.000(2)
C24 0.050(3) 0.064(3) 0.056(3) 0.011(2) -0.007(2) -0.007(2)
C25 0.056(3) 0.069(3) 0.049(3) 0.002(2) 0.008(2) -0.009(3)
C26 0.041(3) 0.067(3) 0.060(3) -0.001(2) 0.009(2) -0.005(2)
C27 0.041(3) 0.062(3) 0.062(3) 0.005(2) -0.006(2) -0.007(2)
C28 0.042(3) 0.052(3) 0.056(3) -0.001(2) -0.001(2) -0.004(2)
C29 0.045(3) 0.044(3) 0.066(3) 0.008(2) 0.008(2) 0.007(2)
C30 0.045(3) 0.072(3) 0.068(3) -0.003(3) -0.002(2) 0.015(2)
C31 0.039(3) 0.082(4) 0.083(4) -0.002(3) 0.006(3) 0.004(3)
C32 0.047(3) 0.059(3) 0.083(3) 0.006(3) 0.017(3) 0.000(2)
C33 0.052(3) 0.068(3) 0.053(3) 0.005(2) 0.010(2) 0.000(2)
C34 0.060(3) 0.058(3) 0.086(3) 0.011(3) 0.006(3) -0.010(3)
C35 0.082(4) 0.091(4) 0.128(5) 0.027(4) 0.037(4) -0.001(3)
C36 0.052(3) 0.081(4) 0.118(4) -0.023(3) 0.017(3) -0.009(3)

loop_
_atom_type_symbol
_atom_type_description
_atom_type_scat_dispersion_real
_atom_type_scat_dispersion_imag
_atom_type_scat_source
C C 0.0033 0.0016 'International Tables Vol C Tables 4.2.6.8 and 6.1.1.4'
H H 0.0000 0.0000 'International Tables Vol C Tables 4.2.6.8 and 6.1.1.4'
N N 0.0061 0.0033 'International Tables Vol C Tables 4.2.6.8 and 6.1.1.4'
O O 0.0106 0.0060 'International Tables Vol C Tables 4.2.6.8 and 6.1.1.4'
Cl Cl 0.1484 0.1585 'International Tables Vol C Tables 4.2.6.8 and 6.1.1.4'

loop_
_geom_angle_atom_site_label_1
_geom_angle_atom_site_label_2
_geom_angle_atom_site_label_3
_geom_angle
_geom_angle_site_symmetry_1
_geom_angle_site_symmetry_3
_geom_angle_publ_flag
C5 O1 C15 118.4(3) . . ?
C2 O3 C18 109.6(3) . . ?
C29 O4 C23 117.1(3) . . ?
C20 O6 C36 108.6(3) . . ?
C1 N1 C10 131.1(3) . . ?
C1 N1 C3 95.8(3) . . ?
C10 N1 C3 129.9(3) . . ?
C19 N2 C28 131.5(4) . . ?
C19 N2 C21 96.0(3) . . ?
C28 N2 C21 129.0(3) . . ?
O2 C1 N1 131.3(4) . . ?
O2 C1 C2 135.7(4) . . ?
N1 C1 C2 93.0(3) . . ?
O3 C2 C16 107.2(3) . . ?
O3 C2 C1 113.5(3) . . ?
C16 C2 C1 118.1(3) . . ?
O3 C2 C3 113.6(3) . . ?
C16 C2 C3 118.6(3) . . ?
C1 C2 C3 84.9(3) . . ?
N1 C3 C4 116.2(3) . . ?
N1 C3 C2 86.2(3) . . ?
C4 C3 C2 121.6(3) . . ?
N1 C3 H3 110.2 . . ?
C4 C3 H3 110.2 . . ?
C2 C3 H3 110.2 . . ?
C9 C4 C5 117.9(3) . . ?
C9 C4 C3 116.9(3) . . ?
C5 C4 C3 125.2(4) . . ?
C6 C5 O1 116.0(4) . . ?
C6 C5 C4 120.1(4) . . ?
O1 C5 C4 123.8(3) . . ?
C7 C6 C5 121.3(4) . . ?
C7 C6 H6 119.3 . . ?
C5 C6 H6 119.3 . . ?
C6 C7 C8 119.1(4) . . ?
C6 C7 H7 120.5 . . ?
C8 C7 H7 120.5 . . ?
C7 C8 C9 120.5(4) . . ?
C7 C8 Cl1 120.1(3) . . ?
C9 C8 Cl1 119.4(3) . . ?
C4 C9 C8 121.1(4) . . ?
C4 C9 H9 119.4 . . ?
C8 C9 H9 119.4 . . ?
C11 C10 C15 119.3(4) . . ?
C11 C10 N1 122.5(4) . . ?
C15 C10 N1 118.2(4) . . ?
C10 C11 C12 120.1(4) . . ?
C10 C11 H11 120.0 . . ?
C12 C11 H11 120.0 . . ?
C13 C12 C11 119.9(4) . . ?
C13 C12 H12 120.0 . . ?
C11 C12 H12 120.0 . . ?
C14 C13 C12 120.5(4) . . ?
C14 C13 H13 119.8 . . ?
C12 C13 H13 119.8 . . ?
C13 C14 C15 119.8(4) . . ?
C13 C14 H14 120.1 . . ?
C15 C14 H14 120.1 . . ?
C10 C15 C14 120.3(4) . . ?
C10 C15 O1 119.3(4) . . ?
C14 C15 O1 120.0(4) . . ?
C2 C16 C17 101.2(4) . . ?
C2 C16 H16A 111.5 . . ?
C17 C16 H16A 111.5 . . ?
C2 C16 H16B 111.5 . . ?
C17 C16 H16B 111.5 . . ?
H16A C16 H16B 109.4 . . ?
C18 C17 C16 104.9(4) . . ?
C18 C17 H17A 110.8 . . ?
C16 C17 H17A 110.8 . . ?
C18 C17 H17B 110.8 . . ?
C16 C17 H17B 110.8 . . ?
H17A C17 H17B 108.9 . . ?
O3 C18 C17 105.7(4) . . ?
O3 C18 H18A 110.6 . . ?
C17 C18 H18A 110.6 . . ?
O3 C18 H18B 110.6 . . ?
C17 C18 H18B 110.6 . . ?
H18A C18 H18B 108.7 . . ?
O5 C19 N2 131.5(4) . . ?
O5 C19 C20 137.0(4) . . ?
N2 C19 C20 91.6(4) . . ?
O6 C20 C34 107.7(3) . . ?
O6 C20 C19 115.1(3) . . ?
C34 C20 C19 114.2(4) . . ?
O6 C20 C21 114.3(3) . . ?
C34 C20 C21 118.9(3) . . ?
C19 C20 C21 85.6(3) . . ?
N2 C21 C22 118.0(3) . . ?
N2 C21 C20 86.2(3) . . ?
C22 C21 C20 120.0(3) . . ?
N2 C21 H21 110.2 . . ?
C22 C21 H21 110.2 . . ?
C20 C21 H21 110.2 . . ?
C27 C22 C23 117.2(4) . . ?
C27 C22 C21 117.9(3) . . ?
C23 C22 C21 125.0(4) . . ?
C24 C23 C22 120.8(4) . . ?
C24 C23 O4 116.9(4) . . ?
C22 C23 O4 122.2(4) . . ?
C23 C24 C25 121.2(4) . . ?
C23 C24 H24 119.4 . . ?
C25 C24 H24 119.4 . . ?
C26 C25 C24 118.1(4) . . ?
C26 C25 H25 120.9 . . ?
C24 C25 H25 120.9 . . ?
C25 C26 C27 121.5(4) . . ?
C25 C26 Cl2 118.6(3) . . ?
C27 C26 Cl2 119.9(3) . . ?
C26 C27 C22 121.1(4) . . ?
C26 C27 H27 119.4 . . ?
C22 C27 H27 119.4 . . ?
C29 C28 C33 120.3(4) . . ?
C29 C28 N2 116.7(4) . . ?
C33 C28 N2 123.0(4) . . ?
C28 C29 C30 120.1(4) . . ?
C28 C29 O4 121.1(4) . . ?
C30 C29 O4 118.5(4) . . ?
C29 C30 C31 118.3(4) . . ?
C29 C30 H30 120.8 . . ?
C31 C30 H30 120.8 . . ?
C32 C31 C30 121.6(4) . . ?
C32 C31 H31 119.2 . . ?
C30 C31 H31 119.2 . . ?
C31 C32 C33 119.9(4) . . ?
C31 C32 H32 120.1 . . ?
C33 C32 H32 120.1 . . ?
C32 C33 C28 119.8(4) . . ?
C32 C33 H33 120.1 . . ?
C28 C33 H33 120.1 . . ?
C35 C34 C20 101.3(4) . . ?
C35 C34 H34A 111.5 . . ?
C20 C34 H34A 111.5 . . ?
C35 C34 H34B 111.5 . . ?
C20 C34 H34B 111.5 . . ?
H34A C34 H34B 109.3 . . ?
C36 C35 C34 103.0(4) . . ?
C36 C35 H35A 111.2 . . ?
C34 C35 H35A 111.2 . . ?
C36 C35 H35B 111.2 . . ?
C34 C35 H35B 111.2 . . ?
H35A C35 H35B 109.1 . . ?
O6 C36 C35 105.4(4) . . ?
O6 C36 H36A 110.7 . . ?
C35 C36 H36A 110.7 . . ?
O6 C36 H36B 110.7 . . ?
C35 C36 H36B 110.7 . . ?
H36A C36 H36B 108.8 . . ?

loop_
_geom_bond_atom_site_label_1
_geom_bond_atom_site_label_2
_geom_bond_distance
_geom_bond_site_symmetry_2
_geom_bond_publ_flag
Cl1 C8 1.742(4) . ?
Cl2 C26 1.748(4) . ?
O1 C5 1.393(4) . ?
O1 C15 1.395(4) . ?
O2 C1 1.213(4) . ?
O3 C2 1.402(4) . ?
O3 C18 1.445(5) . ?
O4 C29 1.393(5) . ?
O4 C23 1.407(5) . ?
O5 C19 1.206(5) . ?
O6 C20 1.419(4) . ?
O6 C36 1.437(5) . ?
N1 C1 1.363(5) . ?
N1 C10 1.420(4) . ?
N1 C3 1.472(4) . ?
N2 C19 1.368(5) . ?
N2 C28 1.424(5) . ?
N2 C21 1.478(5) . ?
C1 C2 1.524(5) . ?
C2 C16 1.490(5) . ?
C2 C3 1.593(5) . ?
C3 C4 1.504(5) . ?
C3 H3 0.9800 . ?
C4 C9 1.387(5) . ?
C4 C5 1.394(5) . ?
C5 C6 1.391(5) . ?
C6 C7 1.370(5) . ?
C6 H6 0.9300 . ?
C7 C8 1.371(5) . ?
C7 H7 0.9300 . ?
C8 C9 1.391(5) . ?
C9 H9 0.9300 . ?
C10 C11 1.379(5) . ?
C10 C15 1.384(5) . ?
C11 C12 1.397(5) . ?
C11 H11 0.9300 . ?
C12 C13 1.371(6) . ?
C12 H12 0.9300 . ?
C13 C14 1.369(6) . ?
C13 H13 0.9300 . ?
C14 C15 1.392(5) . ?
C14 H14 0.9300 . ?
C16 C17 1.509(6) . ?
C16 H16A 0.9700 . ?
C16 H16B 0.9700 . ?
C17 C18 1.460(6) . ?
C17 H17A 0.9700 . ?
C17 H17B 0.9700 . ?
C18 H18A 0.9700 . ?
C18 H18B 0.9700 . ?
C19 C20 1.540(6) . ?
C20 C34 1.510(5) . ?
C20 C21 1.574(5) . ?
C21 C22 1.498(5) . ?
C21 H21 0.9800 . ?
C22 C27 1.392(5) . ?
C22 C23 1.402(5) . ?
C23 C24 1.373(5) . ?
C24 C25 1.389(5) . ?
C24 H24 0.9300 . ?
C25 C26 1.369(5) . ?
C25 H25 0.9300 . ?
C26 C27 1.378(5) . ?
C27 H27 0.9300 . ?
C28 C29 1.377(5) . ?
C28 C33 1.387(5) . ?
C29 C30 1.388(5) . ?
C30 C31 1.393(6) . ?
C30 H30 0.9300 . ?
C31 C32 1.359(5) . ?
C31 H31 0.9300 . ?
C32 C33 1.373(5) . ?
C32 H32 0.9300 . ?
C33 H33 0.9300 . ?
C34 C35 1.508(6) . ?
C34 H34A 0.9700 . ?
C34 H34B 0.9700 . ?
C35 C36 1.485(6) . ?
C35 H35A 0.9700 . ?
C35 H35B 0.9700 . ?
C36 H36A 0.9700 . ?
C36 H36B 0.9700 . ?

loop_
_geom_torsion_atom_site_label_1
_geom_torsion_atom_site_label_2
_geom_torsion_atom_site_label_3
_geom_torsion_atom_site_label_4
_geom_torsion
_geom_torsion_site_symmetry_1
_geom_torsion_site_symmetry_2
_geom_torsion_site_symmetry_3
_geom_torsion_site_symmetry_4
_geom_torsion_publ_flag
C10 N1 C1 O2 22.7(7) . . . . ?
C3 N1 C1 O2 -176.5(4) . . . . ?
C10 N1 C1 C2 -157.9(4) . . . . ?
C3 N1 C1 C2 2.9(3) . . . . ?
C18 O3 C2 C16 -14.7(4) . . . . ?
C18 O3 C2 C1 -146.9(4) . . . . ?
C18 O3 C2 C3 118.3(4) . . . . ?
O2 C1 C2 O3 63.1(6) . . . . ?
N1 C1 C2 O3 -116.2(4) . . . . ?
O2 C1 C2 C16 -63.5(6) . . . . ?
N1 C1 C2 C16 117.1(4) . . . . ?
O2 C1 C2 C3 176.7(5) . . . . ?
N1 C1 C2 C3 -2.7(3) . . . . ?
C1 N1 C3 C4 -126.3(3) . . . . ?
C10 N1 C3 C4 34.9(6) . . . . ?
C1 N1 C3 C2 -2.8(3) . . . . ?
C10 N1 C3 C2 158.4(4) . . . . ?
O3 C2 C3 N1 115.9(3) . . . . ?
C16 C2 C3 N1 -116.9(4) . . . . ?
C1 C2 C3 N1 2.5(3) . . . . ?
O3 C2 C3 C4 -125.5(4) . . . . ?
C16 C2 C3 C4 1.7(5) . . . . ?
C1 C2 C3 C4 121.1(4) . . . . ?
N1 C3 C4 C9 -167.5(3) . . . . ?
C2 C3 C4 C9 90.0(4) . . . . ?
N1 C3 C4 C5 12.8(6) . . . . ?
C2 C3 C4 C5 -89.7(5) . . . . ?
C15 O1 C5 C6 120.0(4) . . . . ?
C15 O1 C5 C4 -62.6(5) . . . . ?
C9 C4 C5 C6 0.1(6) . . . . ?
C3 C4 C5 C6 179.8(4) . . . . ?
C9 C4 C5 O1 -177.2(3) . . . . ?
C3 C4 C5 O1 2.5(6) . . . . ?
O1 C5 C6 C7 177.7(4) . . . . ?
C4 C5 C6 C7 0.3(6) . . . . ?
C5 C6 C7 C8 -0.6(6) . . . . ?
C6 C7 C8 C9 0.6(6) . . . . ?
C6 C7 C8 Cl1 177.9(3) . . . . ?
C5 C4 C9 C8 -0.1(6) . . . . ?
C3 C4 C9 C8 -179.8(3) . . . . ?
C7 C8 C9 C4 -0.3(6) . . . . ?
Cl1 C8 C9 C4 -177.6(3) . . . . ?
C1 N1 C10 C11 -80.1(6) . . . . ?
C3 N1 C10 C11 125.2(4) . . . . ?
C1 N1 C10 C15 99.0(5) . . . . ?
C3 N1 C10 C15 -55.8(6) . . . . ?
C15 C10 C11 C12 -2.8(6) . . . . ?
N1 C10 C11 C12 176.2(4) . . . . ?
C10 C11 C12 C13 0.8(6) . . . . ?
C11 C12 C13 C14 0.4(7) . . . . ?
C12 C13 C14 C15 0.5(7) . . . . ?
C11 C10 C15 C14 3.6(6) . . . . ?
N1 C10 C15 C14 -175.4(4) . . . . ?
C11 C10 C15 O1 176.5(3) . . . . ?
N1 C10 C15 O1 -2.6(5) . . . . ?
C13 C14 C15 C10 -2.5(6) . . . . ?
C13 C14 C15 O1 -175.3(4) . . . . ?
C5 O1 C15 C10 68.2(5) . . . . ?
C5 O1 C15 C14 -118.9(4) . . . . ?
O3 C2 C16 C17 29.5(4) . . . . ?
C1 C2 C16 C17 159.2(4) . . . . ?
C3 C2 C16 C17 -100.7(4) . . . . ?
C2 C16 C17 C18 -33.5(5) . . . . ?
C2 O3 C18 C17 -7.3(5) . . . . ?
C16 C17 C18 O3 25.8(5) . . . . ?
C28 N2 C19 O5 -25.4(8) . . . . ?
C21 N2 C19 O5 174.5(5) . . . . ?
C28 N2 C19 C20 154.4(4) . . . . ?
C21 N2 C19 C20 -5.7(3) . . . . ?
C36 O6 C20 C34 4.0(5) . . . . ?
C36 O6 C20 C19 132.6(4) . . . . ?
C36 O6 C20 C21 -130.5(4) . . . . ?
O5 C19 C20 O6 -60.1(7) . . . . ?
N2 C19 C20 O6 120.1(3) . . . . ?
O5 C19 C20 C34 65.2(7) . . . . ?
N2 C19 C20 C34 -114.5(4) . . . . ?
O5 C19 C20 C21 -174.9(6) . . . . ?
N2 C19 C20 C21 5.3(3) . . . . ?
C19 N2 C21 C22 127.7(4) . . . . ?
C28 N2 C21 C22 -33.1(6) . . . . ?
C19 N2 C21 C20 5.5(3) . . . . ?
C28 N2 C21 C20 -155.3(4) . . . . ?
O6 C20 C21 N2 -120.5(3) . . . . ?
C34 C20 C21 N2 110.4(4) . . . . ?
C19 C20 C21 N2 -4.9(3) . . . . ?
O6 C20 C21 C22 119.2(4) . . . . ?
C34 C20 C21 C22 -10.0(6) . . . . ?
C19 C20 C21 C22 -125.2(4) . . . . ?
N2 C21 C22 C27 164.3(3) . . . . ?
C20 C21 C22 C27 -92.9(5) . . . . ?
N2 C21 C22 C23 -16.1(6) . . . . ?
C20 C21 C22 C23 86.7(5) . . . . ?
C27 C22 C23 C24 4.3(6) . . . . ?
C21 C22 C23 C24 -175.3(4) . . . . ?
C27 C22 C23 O4 -179.2(4) . . . . ?
C21 C22 C23 O4 1.2(6) . . . . ?
C29 O4 C23 C24 -122.5(4) . . . . ?
C29 O4 C23 C22 60.8(5) . . . . ?
C22 C23 C24 C25 -2.0(6) . . . . ?
O4 C23 C24 C25 -178.7(4) . . . . ?
C23 C24 C25 C26 -1.7(6) . . . . ?
C24 C25 C26 C27 3.1(6) . . . . ?
C24 C25 C26 Cl2 -175.7(3) . . . . ?
C25 C26 C27 C22 -0.7(6) . . . . ?
Cl2 C26 C27 C22 178.1(3) . . . . ?
C23 C22 C27 C26 -3.0(6) . . . . ?
C21 C22 C27 C26 176.6(4) . . . . ?
C19 N2 C28 C29 -101.9(5) . . . . ?
C21 N2 C28 C29 52.2(5) . . . . ?
C19 N2 C28 C33 79.0(6) . . . . ?
C21 N2 C28 C33 -126.8(4) . . . . ?
C33 C28 C29 C30 0.9(6) . . . . ?
N2 C28 C29 C30 -178.2(4) . . . . ?
C33 C28 C29 O4 -173.3(4) . . . . ?
N2 C28 C29 O4 7.7(6) . . . . ?
C23 O4 C29 C28 -73.2(5) . . . . ?
C23 O4 C29 C30 112.5(4) . . . . ?
C28 C29 C30 C31 -0.7(6) . . . . ?
O4 C29 C30 C31 173.6(4) . . . . ?
C29 C30 C31 C32 -0.3(7) . . . . ?
C30 C31 C32 C33 1.1(7) . . . . ?
C31 C32 C33 C28 -1.0(7) . . . . ?
C29 C28 C33 C32 0.0(6) . . . . ?
N2 C28 C33 C32 179.0(4) . . . . ?
O6 C20 C34 C35 -25.0(5) . . . . ?
C19 C20 C34 C35 -154.2(4) . . . . ?
C21 C20 C34 C35 107.0(4) . . . . ?
C20 C34 C35 C36 35.8(5) . . . . ?
C20 O6 C36 C35 19.4(5) . . . . ?
C34 C35 C36 O6 -34.8(5) . . . . ?
